data_7123824
loop_
_publ_author_name
'Hailmann, Michael'
'Hupp, Benjamin'
'Himmelspach, Alexander'
'Keppner, Fabian'
'Hennig, Philipp T.'
'Bertermann, R\"udiger'
'Steffen, Andreas'
'Finze, Maik'

_publ_section_title
;
 Carba-closo-dodecaboranylethynyl ligands facilitating luminescent
 reversed charge-transfer excited states in gold/silver complexes
;
_journal_name_full 'Chemical Communications'
_journal_paper_doi 10.1039/C9CC05060D
_journal_year 2019
_chemical_formula_moiety 'C39 H41 Au2 B11 P2, C3 H6 O'
_chemical_formula_sum 'C42 H47 Au2 B11 O P2'
_chemical_formula_weight 1142.58
_space_group_crystal_system triclinic
_space_group_IT_number 2
_space_group_name_Hall '-P 1'
_space_group_name_H-M_alt 'P -1'
_symmetry_space_group_name_Hall '-P 1'
_symmetry_space_group_name_H-M 'P -1'
_atom_sites_solution_hydrogens geom
_audit_creation_method SHELXL-2014/7
_audit_update_record
;
2018-07-16 deposited with the CCDC.    2019-07-10 downloaded from the CCDC.
;
_cell_angle_alpha 84.17(3)
_cell_angle_beta 76.36(3)
_cell_angle_gamma 68.33(3)
_cell_formula_units_Z 2
_cell_length_a 11.145(2)
_cell_length_b 12.322(3)
_cell_length_c 18.366(4)
_cell_measurement_reflns_used 28621
_cell_measurement_temperature 290(2)
_cell_measurement_theta_max 26.65
_cell_measurement_theta_min 2.78
_cell_volume 2277.5(10)
_computing_cell_refinement 'CrysAlis RED (Kuma Diffraction, 2000)'
_computing_data_collection 'CrysAlis CCD (Kuma Diffraction, 2000)'
_computing_data_reduction 'CrysAlis RED'
_computing_molecular_graphics 'Diamond4 (Crystal Impact GbR, 2016)'
_computing_publication_material 'SHELXL-2014/7 (Sheldrick, 2014)'
_computing_structure_refinement 'SHELXL-2014/7 (Sheldrick, 2014)'
_computing_structure_solution 'SHELXS-97 (Sheldrick, 1990)'
_diffrn_ambient_temperature 290(2)
_diffrn_measured_fraction_theta_full 0.986
_diffrn_measured_fraction_theta_max 0.986
_diffrn_measurement_device_type 'Stoe STADI CCD'
_diffrn_measurement_method \f-scans
_diffrn_radiation_monochromator graphite
_diffrn_radiation_type MoK\a
_diffrn_radiation_wavelength 0.71073
_diffrn_reflns_av_R_equivalents 0.0550
_diffrn_reflns_av_unetI/netI 0.0524
_diffrn_reflns_Laue_measured_fraction_full 0.986
_diffrn_reflns_Laue_measured_fraction_max 0.986
_diffrn_reflns_limit_h_max 13
_diffrn_reflns_limit_h_min -13
_diffrn_reflns_limit_k_max 14
_diffrn_reflns_limit_k_min -14
_diffrn_reflns_limit_l_max 21
_diffrn_reflns_limit_l_min -21
_diffrn_reflns_number 20181
_diffrn_reflns_point_group_measured_fraction_full 0.986
_diffrn_reflns_point_group_measured_fraction_max 0.986
_diffrn_reflns_theta_full 24.999
_diffrn_reflns_theta_max 24.999
_diffrn_reflns_theta_min 4.183
_diffrn_source 'fine-focus sealed tube'
_exptl_absorpt_coefficient_mu 6.537
_exptl_absorpt_correction_T_max 0.5199
_exptl_absorpt_correction_T_min 0.3323
_exptl_absorpt_correction_type numerical
_exptl_absorpt_process_details 'X-RED 1.20 (Stoe & Cie, 1996)'
_exptl_crystal_colour colorless
_exptl_crystal_density_diffrn 1.666
_exptl_crystal_density_method 'not measured'
_exptl_crystal_description block
_exptl_crystal_F_000 1100
_exptl_crystal_size_max 0.14
_exptl_crystal_size_mid 0.13
_exptl_crystal_size_min 0.11
_refine_diff_density_max 3.098
_refine_diff_density_min -2.929
_refine_diff_density_rms 0.218
_refine_ls_extinction_coef 0.0018(4)
_refine_ls_extinction_expression Fc^*^=kFc[1+0.001xFc^2^\l^3^/sin(2\q)]^-1/4^
_refine_ls_extinction_method 'SHELXL-2014/7 (Sheldrick 2014'
_refine_ls_goodness_of_fit_ref 1.033
_refine_ls_hydrogen_treatment constr
_refine_ls_matrix_type full
_refine_ls_number_parameters 524
_refine_ls_number_reflns 7914
_refine_ls_number_restraints 0
_refine_ls_restrained_S_all 1.033
_refine_ls_R_factor_all 0.0738
_refine_ls_R_factor_gt 0.0546
_refine_ls_shift/su_max 0.001
_refine_ls_shift/su_mean 0.000
_refine_ls_structure_factor_coef Fsqd
_refine_ls_weighting_details 'w=1/[\s^2^(Fo^2^)+(0.1128P)^2^] where P=(Fo^2^+2Fc^2^)/3'
_refine_ls_weighting_scheme calc
_refine_ls_wR_factor_gt 0.1434
_refine_ls_wR_factor_ref 0.1610
_reflns_Friedel_coverage 0.000
_reflns_number_gt 5974
_reflns_number_total 7914
_reflns_threshold_expression 'I > 2\s(I)'
_cod_data_source_file c9cc05060d2.cif
_cod_data_source_block '[12-(Ph3PAu)2CC-closo-1-CB11H11]acetone'
_cod_database_code 7123824
_shelx_shelxl_version_number 2014/7
_shelx_space_group_comment
;
The symmetry employed for this shelxl refinement is uniquely defined
by the following loop, which should always be used as a source of
symmetry information in preference to the above space-group names.
They are only intended as comments.
;

loop_
_space_group_symop_operation_xyz
'x, y, z'
'-x, -y, -z'

loop_
_atom_site_label
_atom_site_type_symbol
_atom_site_fract_x
_atom_site_fract_y
_atom_site_fract_z
_atom_site_U_iso_or_equiv
_atom_site_adp_type
_atom_site_occupancy
_atom_site_site_symmetry_order
_atom_site_calc_flag
_atom_site_refinement_flags_posn
_atom_site_refinement_flags_adp
C1 C 0.7026(11) -0.5359(10) -0.3717(6) 0.064(3) Uani 1 1 d . .
H1 H 0.7562 -0.6062 -0.4127 0.084 Uiso 1 1 calc R U
B2 B 0.5431(14) -0.4622(12) -0.3719(7) 0.062(4) Uani 1 1 d . .
H2 H 0.4881 -0.4792 -0.4092 0.080 Uiso 1 1 calc R U
B3 B 0.6636(14) -0.3997(13) -0.4049(7) 0.068(4) Uani 1 1 d . .
H3 H 0.6884 -0.3760 -0.4645 0.088 Uiso 1 1 calc R U
B4 B 0.7834(14) -0.4568(12) -0.3506(9) 0.074(4) Uani 1 1 d . .
H4 H 0.8879 -0.4701 -0.3748 0.096 Uiso 1 1 calc R U
B5 B 0.7420(15) -0.5545(11) -0.2874(9) 0.075(4) Uani 1 1 d . .
H5 H 0.8184 -0.6328 -0.2705 0.097 Uiso 1 1 calc R U
B6 B 0.5908(13) -0.5599(10) -0.2978(8) 0.062(3) Uani 1 1 d . .
H6 H 0.5673 -0.6400 -0.2869 0.081 Uiso 1 1 calc R U
B7 B 0.5156(13) -0.3188(10) -0.3452(6) 0.058(3) Uani 1 1 d . .
H7 H 0.4422 -0.2407 -0.3647 0.075 Uiso 1 1 calc R U
B8 B 0.6655(13) -0.3181(10) -0.3325(6) 0.056(3) Uani 1 1 d . .
H8 H 0.6900 -0.2386 -0.3442 0.073 Uiso 1 1 calc R U
B9 B 0.7160(12) -0.4155(10) -0.2586(7) 0.056(3) Uani 1 1 d . .
H9 H 0.7729 -0.4006 -0.2217 0.073 Uiso 1 1 calc R U
B10 B 0.5949(13) -0.4795(10) -0.2241(7) 0.057(3) Uani 1 1 d . .
H10 H 0.5729 -0.5064 -0.1650 0.074 Uiso 1 1 calc R U
B11 B 0.4692(12) -0.4189(10) -0.2783(6) 0.052(3) Uani 1 1 d . .
H11 H 0.3648 -0.4059 -0.2542 0.067 Uiso 1 1 calc R U
B12 B 0.5476(11) -0.3298(8) -0.2540(5) 0.040(2) Uani 1 1 d . .
C2 C 0.4717(8) -0.2318(7) -0.1963(4) 0.0363(19) Uani 1 1 d . .
C3 C 0.4128(10) -0.1603(7) -0.1437(5) 0.044(2) Uani 1 1 d . .
Au1 Au 0.33038(4) -0.04415(3) -0.06247(2) 0.03982(17) Uani 1 1 d . .
P1 P 0.2351(2) 0.0948(2) 0.02570(11) 0.0399(5) Uani 1 1 d . .
C4 C 0.0606(9) 0.1717(8) 0.0298(5) 0.041(2) Uani 1 1 d . .
C5 C -0.0303(11) 0.2054(10) 0.0950(7) 0.065(3) Uani 1 1 d . .
H5A H -0.0032 0.1884 0.1404 0.085 Uiso 1 1 calc R U
C6 C -0.1605(13) 0.2637(14) 0.0947(10) 0.091(4) Uani 1 1 d . .
H6A H -0.2219 0.2856 0.1397 0.118 Uiso 1 1 calc R U
C7 C -0.2002(14) 0.2897(12) 0.0293(11) 0.094(5) Uani 1 1 d . .
H7A H -0.2895 0.3285 0.0296 0.123 Uiso 1 1 calc R U
C8 C -0.1120(15) 0.2601(13) -0.0376(10) 0.091(4) Uani 1 1 d . .
H8A H -0.1407 0.2796 -0.0824 0.118 Uiso 1 1 calc R U
C9 C 0.0192(13) 0.2014(11) -0.0380(7) 0.074(3) Uani 1 1 d . .
H9A H 0.0804 0.1815 -0.0832 0.097 Uiso 1 1 calc R U
C10 C 0.3084(9) 0.2054(8) 0.0118(4) 0.041(2) Uani 1 1 d . .
C11 C 0.2473(12) 0.3109(8) 0.0506(6) 0.060(3) Uani 1 1 d . .
H11A H 0.1655 0.3268 0.0834 0.078 Uiso 1 1 calc R U
C12 C 0.3095(15) 0.3897(11) 0.0397(7) 0.080(4) Uani 1 1 d . .
H12 H 0.2713 0.4575 0.0676 0.104 Uiso 1 1 calc R U
C13 C 0.4237(14) 0.3727(11) -0.0099(7) 0.071(3) Uani 1 1 d . .
H13 H 0.4616 0.4299 -0.0180 0.093 Uiso 1 1 calc R U
C14 C 0.4839(12) 0.2715(11) -0.0484(7) 0.066(3) Uani 1 1 d . .
H14 H 0.5637 0.2589 -0.0826 0.085 Uiso 1 1 calc R U
C15 C 0.4266(9) 0.1867(9) -0.0367(5) 0.050(2) Uani 1 1 d . .
H15 H 0.4694 0.1167 -0.0622 0.065 Uiso 1 1 calc R U
C16 C 0.2449(9) 0.0413(6) 0.1201(5) 0.043(2) Uani 1 1 d . .
C17 C 0.3024(10) 0.0738(10) 0.1672(5) 0.055(3) Uani 1 1 d . .
H17 H 0.3354 0.1337 0.1525 0.072 Uiso 1 1 calc R U
C18 C 0.3132(12) 0.0202(13) 0.2367(6) 0.074(4) Uani 1 1 d . .
H18 H 0.3468 0.0470 0.2700 0.096 Uiso 1 1 calc R U
C19 C 0.2724(16) -0.0745(12) 0.2550(6) 0.086(5) Uani 1 1 d . .
H19 H 0.2856 -0.1142 0.3000 0.112 Uiso 1 1 calc R U
C20 C 0.2166(17) -0.1110(12) 0.2129(7) 0.091(5) Uani 1 1 d . .
H20 H 0.1884 -0.1736 0.2281 0.119 Uiso 1 1 calc R U
C21 C 0.1996(15) -0.0528(11) 0.1428(7) 0.082(4) Uani 1 1 d . .
H21 H 0.1588 -0.0765 0.1120 0.106 Uiso 1 1 calc R U
Au2 Au 0.36294(3) -0.03986(3) -0.23512(2) 0.03996(17) Uani 1 1 d . .
P2 P 0.3011(2) 0.1211(2) -0.30640(12) 0.0404(5) Uani 1 1 d . .
C22 C 0.2332(9) 0.2521(7) -0.2502(4) 0.039(2) Uani 1 1 d . .
C23 C 0.3144(10) 0.2845(9) -0.2163(5) 0.054(3) Uani 1 1 d . .
H23 H 0.4044 0.2412 -0.2245 0.070 Uiso 1 1 calc R U
C24 C 0.2627(13) 0.3788(10) -0.1714(6) 0.067(3) Uani 1 1 d . .
H24 H 0.3180 0.4001 -0.1497 0.088 Uiso 1 1 calc R U
C25 C 0.1316(12) 0.4423(9) -0.1578(6) 0.068(3) Uani 1 1 d . .
H25 H 0.0971 0.5072 -0.1273 0.088 Uiso 1 1 calc R U
C26 C 0.0484(11) 0.4097(9) -0.1901(6) 0.065(3) Uani 1 1 d . .
H26 H -0.0420 0.4520 -0.1800 0.085 Uiso 1 1 calc R U
C27 C 0.0990(10) 0.3162(9) -0.2362(5) 0.052(2) Uani 1 1 d . .
H27 H 0.0436 0.2955 -0.2582 0.067 Uiso 1 1 calc R U
C28 C 0.4424(8) 0.1317(8) -0.3744(4) 0.038(2) Uani 1 1 d . .
C29 C 0.4582(10) 0.2364(9) -0.3979(5) 0.052(2) Uani 1 1 d . .
H29 H 0.3957 0.3062 -0.3775 0.067 Uiso 1 1 calc R U
C30 C 0.5666(12) 0.2365(11) -0.4515(5) 0.063(3) Uani 1 1 d . .
H30 H 0.5784 0.3069 -0.4662 0.082 Uiso 1 1 calc R U
C31 C 0.6554(11) 0.1383(11) -0.4830(5) 0.060(3) Uani 1 1 d . .
H31 H 0.7271 0.1406 -0.5203 0.078 Uiso 1 1 calc R U
C32 C 0.6404(10) 0.0320(10) -0.4599(6) 0.059(3) Uani 1 1 d . .
H32 H 0.7035 -0.0374 -0.4805 0.077 Uiso 1 1 calc R U
C33 C 0.5285(11) 0.0305(11) -0.4048(6) 0.066(3) Uani 1 1 d . .
H33 H 0.5150 -0.0392 -0.3900 0.086 Uiso 1 1 calc R U
C34 C 0.1800(9) 0.1303(8) -0.3592(5) 0.044(2) Uani 1 1 d . .
C35 C 0.1445(11) 0.2198(10) -0.4106(5) 0.057(3) Uani 1 1 d . .
H35 H 0.1841 0.2757 -0.4179 0.074 Uiso 1 1 calc R U
C36 C 0.0522(13) 0.2287(12) -0.4512(7) 0.074(4) Uani 1 1 d . .
H36 H 0.0293 0.2901 -0.4853 0.096 Uiso 1 1 calc R U
C37 C -0.0055(13) 0.1460(14) -0.4410(8) 0.087(5) Uani 1 1 d . .
H37 H -0.0686 0.1510 -0.4678 0.114 Uiso 1 1 calc R U
C38 C 0.0305(13) 0.0555(14) -0.3906(8) 0.080(4) Uani 1 1 d . .
H38 H -0.0086 -0.0008 -0.3840 0.103 Uiso 1 1 calc R U
C39 C 0.1214(11) 0.0463(10) -0.3505(6) 0.062(3) Uani 1 1 d . .
H39 H 0.1448 -0.0161 -0.3171 0.080 Uiso 1 1 calc R U
O1 O -0.1341(18) 0.2606(13) 0.4154(8) 0.169(6) Uani 1 1 d . .
C40 C -0.1186(14) 0.3256(14) 0.3679(8) 0.082(4) Uani 1 1 d . .
C41 C -0.1769(16) 0.4520(14) 0.3754(9) 0.103(5) Uani 1 1 d . .
H41A H -0.1505 0.4886 0.3288 0.134 Uiso 1 1 calc R U
H41B H -0.2715 0.4757 0.3881 0.134 Uiso 1 1 calc R U
H41C H -0.1471 0.4751 0.4142 0.134 Uiso 1 1 calc R U
C42 C -0.029(2) 0.2776(18) 0.2938(13) 0.154(8) Uani 1 1 d . .
H42A H -0.0251 0.3410 0.2596 0.200 Uiso 1 1 calc R U
H42B H 0.0580 0.2320 0.3013 0.200 Uiso 1 1 calc R U
H42C H -0.0634 0.2292 0.2735 0.200 Uiso 1 1 calc R U

loop_
_atom_site_aniso_label
_atom_site_aniso_U_11
_atom_site_aniso_U_22
_atom_site_aniso_U_33
_atom_site_aniso_U_23
_atom_site_aniso_U_13
_atom_site_aniso_U_12
C1 0.061(7) 0.051(6) 0.074(7) -0.029(5) 0.001(6) -0.013(5)
B2 0.069(8) 0.059(8) 0.051(6) -0.029(6) -0.017(6) -0.007(6)
B3 0.073(9) 0.082(10) 0.042(6) -0.019(6) -0.001(6) -0.024(8)
B4 0.059(8) 0.050(8) 0.100(11) -0.031(7) 0.014(7) -0.016(6)
B5 0.074(10) 0.035(7) 0.103(11) -0.008(7) -0.022(8) -0.002(6)
B6 0.059(8) 0.034(6) 0.091(9) -0.020(6) -0.011(7) -0.011(5)
B7 0.074(8) 0.046(7) 0.043(6) -0.009(5) -0.025(6) 0.000(6)
B8 0.069(8) 0.043(6) 0.048(6) -0.013(5) 0.013(6) -0.022(6)
B9 0.047(7) 0.044(7) 0.074(8) -0.006(6) -0.018(6) -0.008(5)
B10 0.063(8) 0.035(6) 0.069(7) -0.007(5) -0.024(6) -0.008(5)
B11 0.046(6) 0.051(7) 0.054(6) -0.020(5) 0.000(5) -0.013(5)
B12 0.051(6) 0.028(5) 0.030(5) -0.007(4) -0.006(4) -0.003(4)
C2 0.039(5) 0.036(5) 0.032(4) -0.004(3) -0.008(3) -0.009(4)
C3 0.068(6) 0.014(4) 0.039(4) 0.000(3) 0.000(4) -0.009(4)
Au1 0.0519(3) 0.0318(2) 0.0284(2) -0.00521(13) -0.00360(15) -0.00834(16)
P1 0.0482(14) 0.0359(12) 0.0294(10) -0.0050(9) -0.0001(9) -0.0118(10)
C4 0.051(6) 0.035(5) 0.040(5) -0.004(4) -0.009(4) -0.018(4)
C5 0.042(6) 0.073(8) 0.070(7) -0.020(6) 0.011(5) -0.018(5)
C6 0.053(8) 0.103(11) 0.110(11) -0.037(9) 0.004(8) -0.023(7)
C7 0.057(8) 0.076(9) 0.146(15) 0.012(9) -0.021(10) -0.022(7)
C8 0.071(9) 0.086(10) 0.125(12) 0.028(9) -0.043(9) -0.033(8)
C9 0.068(8) 0.063(7) 0.077(8) 0.009(6) -0.009(6) -0.013(6)
C10 0.049(5) 0.041(5) 0.029(4) -0.001(3) -0.003(4) -0.015(4)
C11 0.070(7) 0.037(5) 0.065(6) -0.016(5) 0.007(5) -0.018(5)
C12 0.113(11) 0.067(8) 0.072(8) -0.017(6) -0.007(8) -0.050(8)
C13 0.095(10) 0.061(8) 0.081(8) 0.017(6) -0.029(7) -0.052(7)
C14 0.055(7) 0.075(8) 0.072(7) 0.023(6) -0.016(6) -0.034(6)
C15 0.042(5) 0.053(6) 0.049(5) 0.006(4) -0.009(4) -0.012(5)
C16 0.060(6) 0.006(3) 0.044(5) -0.005(3) 0.006(4) 0.002(4)
C17 0.062(7) 0.071(7) 0.038(5) 0.009(5) -0.016(5) -0.030(6)
C18 0.062(7) 0.109(11) 0.047(6) 0.009(6) -0.027(5) -0.019(7)
C19 0.128(12) 0.074(9) 0.025(5) -0.017(5) 0.014(6) -0.015(8)
C20 0.156(15) 0.082(9) 0.052(7) 0.024(6) -0.010(8) -0.075(10)
C21 0.126(12) 0.066(8) 0.068(7) -0.002(6) -0.028(8) -0.048(8)
Au2 0.0441(3) 0.0326(2) 0.0355(2) 0.00317(14) -0.00677(15) -0.00695(16)
P2 0.0407(13) 0.0416(13) 0.0321(11) -0.0028(9) -0.0041(9) -0.0087(10)
C22 0.047(5) 0.034(5) 0.027(4) 0.006(3) -0.010(4) -0.005(4)
C23 0.042(5) 0.069(7) 0.044(5) -0.015(5) -0.014(4) -0.004(5)
C24 0.091(9) 0.058(7) 0.063(6) -0.005(5) -0.040(6) -0.023(7)
C25 0.084(8) 0.038(6) 0.058(6) -0.016(5) -0.021(6) 0.013(6)
C26 0.057(7) 0.050(6) 0.059(6) -0.010(5) -0.005(5) 0.013(5)
C27 0.051(6) 0.049(6) 0.045(5) -0.004(4) -0.006(4) -0.008(5)
C28 0.035(5) 0.045(5) 0.026(4) -0.005(3) -0.006(3) -0.006(4)
C29 0.056(6) 0.044(5) 0.040(5) 0.008(4) -0.003(4) -0.008(5)
C30 0.074(8) 0.078(8) 0.045(5) 0.002(5) -0.004(5) -0.042(7)
C31 0.059(7) 0.084(8) 0.035(5) -0.003(5) -0.001(5) -0.027(6)
C32 0.043(6) 0.068(7) 0.048(5) -0.017(5) 0.011(5) -0.007(5)
C33 0.056(6) 0.093(9) 0.045(5) -0.020(6) 0.019(5) -0.035(6)
C34 0.036(5) 0.045(5) 0.041(5) -0.014(4) -0.001(4) -0.004(4)
C35 0.059(7) 0.061(7) 0.048(5) -0.005(5) -0.015(5) -0.015(5)
C36 0.072(8) 0.083(9) 0.068(7) -0.015(6) -0.041(6) -0.010(7)
C37 0.052(7) 0.101(11) 0.097(10) -0.047(9) -0.025(7) 0.004(7)
C38 0.067(8) 0.102(11) 0.086(9) -0.009(8) -0.016(7) -0.047(8)
C39 0.059(7) 0.067(8) 0.068(7) 0.013(6) -0.015(6) -0.035(6)
O1 0.221(17) 0.137(12) 0.145(11) 0.086(10) -0.048(11) -0.077(12)
C40 0.077(9) 0.098(11) 0.090(9) 0.045(9) -0.037(8) -0.053(8)
C41 0.100(11) 0.108(14) 0.090(9) -0.032(9) -0.020(8) -0.018(10)
C42 0.115(15) 0.117(16) 0.17(2) 0.005(14) -0.006(14) 0.005(12)

loop_
_atom_type_symbol
_atom_type_description
_atom_type_scat_dispersion_real
_atom_type_scat_dispersion_imag
_atom_type_scat_source
C C 0.0033 0.0016 'International Tables Vol C Tables 4.2.6.8 and 6.1.1.4'
H H 0.0000 0.0000 'International Tables Vol C Tables 4.2.6.8 and 6.1.1.4'
B B 0.0013 0.0007 'International Tables Vol C Tables 4.2.6.8 and 6.1.1.4'
P P 0.1023 0.0942 'International Tables Vol C Tables 4.2.6.8 and 6.1.1.4'
Au Au -2.0133 8.8022 'International Tables Vol C Tables 4.2.6.8 and 6.1.1.4'
O O 0.0106 0.0060 'International Tables Vol C Tables 4.2.6.8 and 6.1.1.4'

loop_
_geom_angle_atom_site_label_1
_geom_angle_atom_site_label_2
_geom_angle_atom_site_label_3
_geom_angle
B3 C1 B2 63.2(8)
B3 C1 B4 63.3(9)
B2 C1 B4 115.0(9)
B3 C1 B5 114.4(8)
B2 C1 B5 115.3(9)
B4 C1 B5 60.8(9)
B3 C1 B6 115.6(8)
B2 C1 B6 63.2(8)
B4 C1 B6 113.5(9)
B5 C1 B6 63.1(8)
B3 C1 H1 117.0
B2 C1 H1 116.9
B4 C1 H1 118.7
B5 C1 H1 118.2
B6 C1 H1 117.5
C1 B2 B3 58.1(8)
C1 B2 B11 104.9(9)
B3 B2 B11 107.8(9)
C1 B2 B6 59.0(7)
B3 B2 B6 107.9(10)
B11 B2 B6 60.3(7)
C1 B2 B7 104.1(9)
B3 B2 B7 59.6(8)
B11 B2 B7 60.3(6)
B6 B2 B7 108.4(8)
C1 B2 H2 125.1
B3 B2 H2 121.9
B11 B2 H2 122.1
B6 B2 H2 121.1
B7 B2 H2 122.5
C1 B3 B2 58.7(8)
C1 B3 B4 58.7(8)
B2 B3 B4 107.6(10)
C1 B3 B7 105.8(9)
B2 B3 B7 61.1(7)
B4 B3 B7 107.2(8)
C1 B3 B8 104.8(9)
B2 B3 B8 108.3(8)
B4 B3 B8 59.3(7)
B7 B3 B8 59.6(7)
C1 B3 H3 124.3
B2 B3 H3 121.1
B4 B3 H3 122.2
B7 B3 H3 122.0
B8 B3 H3 122.7
C1 B4 B5 59.7(8)
C1 B4 B9 107.2(10)
B5 B4 B9 61.3(8)
C1 B4 B8 105.1(10)
B5 B4 B8 110.0(9)
B9 B4 B8 61.5(7)
C1 B4 B3 57.9(8)
B5 B4 B3 109.0(11)
B9 B4 B3 110.5(9)
B8 B4 B3 60.5(8)
C1 B4 H4 124.5
B5 B4 H4 120.3
B9 B4 H4 120.1
B8 B4 H4 121.5
B3 B4 H4 121.1
C1 B5 B4 59.5(9)
C1 B5 B9 106.1(10)
B4 B5 B9 60.1(8)
C1 B5 B10 105.7(10)
B4 B5 B10 108.7(9)
B9 B5 B10 60.6(7)
C1 B5 B6 58.9(8)
B4 B5 B6 108.9(11)
B9 B5 B6 109.3(9)
B10 B5 B6 60.5(8)
C1 B5 H5 124.0
B4 B5 H5 121.1
B9 B5 H5 121.6
B10 B5 H5 121.8
B6 B5 H5 120.8
C1 B6 B2 57.7(8)
C1 B6 B5 58.0(8)
B2 B6 B5 106.6(10)
C1 B6 B11 103.5(9)
B2 B6 B11 59.8(7)
B5 B6 B11 107.4(8)
C1 B6 B10 104.3(9)
B2 B6 B10 108.7(9)
B5 B6 B10 59.6(7)
B11 B6 B10 61.0(6)
C1 B6 H6 125.8
B2 B6 H6 121.9
B5 B6 H6 122.4
B11 B6 H6 122.5
B10 B6 H6 121.7
B8 B7 B3 60.3(7)
B8 B7 B12 59.3(6)
B3 B7 B12 107.3(8)
B8 B7 B11 107.3(8)
B3 B7 B11 106.9(8)
B12 B7 B11 60.0(6)
B8 B7 B2 107.4(9)
B3 B7 B2 59.3(8)
B12 B7 B2 107.2(8)
B11 B7 B2 59.4(7)
B8 B7 H7 122.0
B3 B7 H7 122.2
B12 B7 H7 122.2
B11 B7 H7 122.2
B2 B7 H7 122.4
B4 B8 B12 107.3(9)
B4 B8 B7 108.4(9)
B12 B8 B7 61.3(7)
B4 B8 B3 60.2(8)
B12 B8 B3 108.7(9)
B7 B8 B3 60.1(7)
B4 B8 B9 59.0(8)
B12 B8 B9 60.5(6)
B7 B8 B9 109.8(9)
B3 B8 B9 108.2(9)
B4 B8 H8 122.5
B12 B8 H8 121.3
B7 B8 H8 120.5
B3 B8 H8 121.5
B9 B8 H8 121.3
B4 B9 B5 58.6(8)
B4 B9 B12 106.5(9)
B5 B9 B12 107.5(9)
B4 B9 B10 107.1(9)
B5 B9 B10 60.1(8)
B12 B9 B10 60.7(7)
B4 B9 B8 59.5(8)
B5 B9 B8 106.3(9)
B12 B9 B8 59.0(6)
B10 B9 B8 107.6(9)
B4 B9 H9 122.9
B5 B9 H9 122.6
B12 B9 H9 122.1
B10 B9 H9 121.3
B8 B9 H9 122.6
B5 B10 B9 59.3(7)
B5 B10 B6 59.9(7)
B9 B10 B6 107.8(9)
B5 B10 B12 106.0(9)
B9 B10 B12 59.6(7)
B6 B10 B12 106.9(9)
B5 B10 B11 106.4(9)
B9 B10 B11 107.2(9)
B6 B10 B11 59.4(7)
B12 B10 B11 59.4(6)
B5 B10 H10 122.9
B9 B10 H10 121.9
B6 B10 H10 121.9
B12 B10 H10 122.7
B11 B10 H10 122.5
B2 B11 B6 59.9(7)
B2 B11 B12 107.7(9)
B6 B11 B12 107.4(8)
B2 B11 B7 60.3(7)
B6 B11 B7 108.1(8)
B12 B11 B7 59.9(6)
B2 B11 B10 107.6(8)
B6 B11 B10 59.6(7)
B12 B11 B10 59.9(6)
B7 B11 B10 108.0(9)
B2 B11 H11 121.8
B6 B11 H11 122.0
B12 B11 H11 122.0
B7 B11 H11 121.5
B10 B11 H11 122.0
C2 B12 B8 123.1(8)
C2 B12 B9 121.5(8)
B8 B12 B9 60.6(7)
C2 B12 B7 122.1(7)
B8 B12 B7 59.4(7)
B9 B12 B7 108.5(8)
C2 B12 B11 120.9(8)
B8 B12 B11 107.5(7)
B9 B12 B11 108.3(7)
B7 B12 B11 60.1(7)
C2 B12 B10 120.3(8)
B8 B12 B10 108.0(8)
B9 B12 B10 59.6(7)
B7 B12 B10 108.8(7)
B11 B12 B10 60.7(7)
C3 C2 B12 173.6(8)
C3 C2 Au2 65.6(5)
B12 C2 Au2 120.8(5)
C2 C3 Au1 176.1(9)
C2 C3 Au2 82.3(6)
Au1 C3 Au2 96.9(3)
C3 Au1 P1 177.3(2)
C3 Au1 Au2 43.7(2)
P1 Au1 Au2 133.63(6)
C10 P1 C16 104.5(4)
C10 P1 C4 105.9(4)
C16 P1 C4 104.7(4)
C10 P1 Au1 113.1(3)
C16 P1 Au1 114.5(2)
C4 P1 Au1 113.3(3)
C5 C4 C9 119.0(11)
C5 C4 P1 123.4(8)
C9 C4 P1 117.6(8)
C4 C5 C6 120.8(13)
C4 C5 H5A 119.6
C6 C5 H5A 119.6
C7 C6 C5 119.9(14)
C7 C6 H6A 120.1
C5 C6 H6A 120.1
C6 C7 C8 121.3(14)
C6 C7 H7A 119.4
C8 C7 H7A 119.4
C7 C8 C9 119.4(15)
C7 C8 H8A 120.3
C9 C8 H8A 120.3
C8 C9 C4 119.6(12)
C8 C9 H9A 120.2
C4 C9 H9A 120.2
C15 C10 C11 118.6(9)
C15 C10 P1 119.8(7)
C11 C10 P1 121.7(7)
C12 C11 C10 119.0(10)
C12 C11 H11A 120.5
C10 C11 H11A 120.5
C13 C12 C11 122.2(11)
C13 C12 H12 118.9
C11 C12 H12 118.9
C12 C13 C14 119.5(11)
C12 C13 H13 120.2
C14 C13 H13 120.2
C13 C14 C15 120.1(11)
C13 C14 H14 119.9
C15 C14 H14 119.9
C10 C15 C14 120.4(10)
C10 C15 H15 119.8
C14 C15 H15 119.8
C17 C16 C21 118.0(9)
C17 C16 P1 126.6(7)
C21 C16 P1 115.0(8)
C16 C17 C18 121.7(11)
C16 C17 H17 119.2
C18 C17 H17 119.2
C17 C18 C19 118.1(12)
C17 C18 H18 121.0
C19 C18 H18 121.0
C20 C19 C18 123.7(12)
C20 C19 H19 118.2
C18 C19 H19 118.2
C19 C20 C21 118.4(12)
C19 C20 H20 120.8
C21 C20 H20 120.8
C16 C21 C20 120.0(12)
C16 C21 H21 120.0
C20 C21 H21 120.0
C3 Au2 P2 164.3(2)
C3 Au2 C2 32.1(3)
P2 Au2 C2 162.0(2)
C3 Au2 Au1 39.4(2)
P2 Au2 Au1 125.32(6)
C2 Au2 Au1 71.46(19)
C28 P2 C34 105.9(4)
C28 P2 C22 106.9(4)
C34 P2 C22 106.6(4)
C28 P2 Au2 109.9(3)
C34 P2 Au2 116.0(3)
C22 P2 Au2 111.1(3)
C27 C22 C23 119.0(8)
C27 C22 P2 120.4(7)
C23 C22 P2 120.4(7)
C24 C23 C22 120.4(9)
C24 C23 H23 119.8
C22 C23 H23 119.8
C25 C24 C23 120.8(11)
C25 C24 H24 119.6
C23 C24 H24 119.6
C24 C25 C26 119.5(9)
C24 C25 H25 120.2
C26 C25 H25 120.2
C27 C26 C25 120.4(10)
C27 C26 H26 119.8
C25 C26 H26 119.8
C26 C27 C22 119.8(10)
C26 C27 H27 120.1
C22 C27 H27 120.1
C33 C28 C29 121.4(9)
C33 C28 P2 115.2(8)
C29 C28 P2 123.2(7)
C30 C29 C28 119.3(10)
C30 C29 H29 120.4
C28 C29 H29 120.4
C31 C30 C29 121.6(11)
C31 C30 H30 119.2
C29 C30 H30 119.2
C30 C31 C32 119.7(10)
C30 C31 H31 120.2
C32 C31 H31 120.2
C31 C32 C33 119.4(10)
C31 C32 H32 120.3
C33 C32 H32 120.3
C28 C33 C32 118.6(11)
C28 C33 H33 120.7
C32 C33 H33 120.7
C35 C34 C39 118.0(10)
C35 C34 P2 120.9(8)
C39 C34 P2 121.1(8)
C36 C35 C34 121.9(12)
C36 C35 H35 119.1
C34 C35 H35 119.1
C37 C36 C35 119.1(13)
C37 C36 H36 120.4
C35 C36 H36 120.4
C36 C37 C38 119.5(12)
C36 C37 H37 120.3
C38 C37 H37 120.3
C39 C38 C37 121.6(13)
C39 C38 H38 119.2
C37 C38 H38 119.2
C38 C39 C34 119.9(11)
C38 C39 H39 120.0
C34 C39 H39 120.0
O1 C40 C41 124.0(18)
O1 C40 C42 118.3(18)
C41 C40 C42 117.7(14)
C40 C41 H41A 109.5
C40 C41 H41B 109.5
H41A C41 H41B 109.5
C40 C41 H41C 109.5
H41A C41 H41C 109.5
H41B C41 H41C 109.5
C40 C42 H42A 109.5
C40 C42 H42B 109.5
H42A C42 H42B 109.5
C40 C42 H42C 109.5
H42A C42 H42C 109.5
H42B C42 H42C 109.5

loop_
_geom_bond_atom_site_label_1
_geom_bond_atom_site_label_2
_geom_bond_distance
C1 B3 1.660(19)
C1 B2 1.672(18)
C1 B4 1.674(18)
C1 B5 1.68(2)
C1 B6 1.695(18)
C1 H1 1.1000
B2 B3 1.75(2)
B2 B11 1.764(15)
B2 B6 1.77(2)
B2 B7 1.779(17)
B2 H2 1.1000
B3 B4 1.75(2)
B3 B7 1.753(18)
B3 B8 1.755(17)
B3 H3 1.1000
B4 B5 1.70(2)
B4 B9 1.724(19)
B4 B8 1.734(17)
B4 H4 1.1000
B5 B9 1.744(18)
B5 B10 1.760(19)
B5 B6 1.77(2)
B5 H5 1.1000
B6 B11 1.773(16)
B6 B10 1.776(17)
B6 H6 1.1000
B7 B8 1.743(19)
B7 B12 1.775(14)
B7 B11 1.779(18)
B7 H7 1.1000
B8 B12 1.740(15)
B8 B9 1.769(18)
B8 H8 1.1000
B9 B12 1.767(15)
B9 B10 1.768(19)
B9 H9 1.1000
B10 B12 1.787(15)
B10 B11 1.802(17)
B10 H10 1.1000
B11 B12 1.778(16)
B11 H11 1.1000
B12 C2 1.542(11)
C2 C3 1.261(11)
C2 Au2 2.349(8)
C3 Au1 1.983(8)
C3 Au2 2.158(9)
Au1 P1 2.257(2)
Au1 Au2 3.1028(8)
P1 C10 1.801(10)
P1 C16 1.805(9)
P1 C4 1.809(10)
C4 C5 1.361(13)
C4 C9 1.397(15)
C5 C6 1.362(18)
C5 H5A 0.9300
C6 C7 1.35(2)
C6 H6A 0.9300
C7 C8 1.37(2)
C7 H7A 0.9300
C8 C9 1.369(18)
C8 H8A 0.9300
C9 H9A 0.9300
C10 C15 1.359(13)
C10 C11 1.402(12)
C11 C12 1.362(16)
C11 H11A 0.9300
C12 C13 1.337(18)
C12 H12 0.9300
C13 C14 1.357(17)
C13 H13 0.9300
C14 C15 1.388(15)
C14 H14 0.9300
C15 H15 0.9300
C16 C17 1.356(13)
C16 C21 1.416(15)
C17 C18 1.386(14)
C17 H17 0.9300
C18 C19 1.387(19)
C18 H18 0.9300
C19 C20 1.301(19)
C19 H19 0.9300
C20 C21 1.426(17)
C20 H20 0.9300
C21 H21 0.9300
Au2 P2 2.239(2)
P2 C28 1.803(9)
P2 C34 1.804(10)
P2 C22 1.820(8)
C22 C27 1.384(13)
C22 C23 1.396(13)
C23 C24 1.355(14)
C23 H23 0.9300
C24 C25 1.354(16)
C24 H24 0.9300
C25 C26 1.398(16)
C25 H25 0.9300
C26 C27 1.362(14)
C26 H26 0.9300
C27 H27 0.9300
C28 C33 1.339(14)
C28 C29 1.378(13)
C29 C30 1.367(14)
C29 H29 0.9300
C30 C31 1.329(15)
C30 H30 0.9300
C31 C32 1.392(16)
C31 H31 0.9300
C32 C33 1.413(14)
C32 H32 0.9300
C33 H33 0.9300
C34 C35 1.381(14)
C34 C39 1.393(14)
C35 C36 1.375(15)
C35 H35 0.9300
C36 C37 1.370(19)
C36 H36 0.9300
C37 C38 1.38(2)
C37 H37 0.9300
C38 C39 1.355(16)
C38 H38 0.9300
C39 H39 0.9300
O1 C40 1.149(15)
C40 C41 1.457(19)
C40 C42 1.51(2)
C41 H41A 0.9600
C41 H41B 0.9600
C41 H41C 0.9600
C42 H42A 0.9600
C42 H42B 0.9600
C42 H42C 0.9600

loop_
_geom_torsion_atom_site_label_1
_geom_torsion_atom_site_label_2
_geom_torsion_atom_site_label_3
_geom_torsion_atom_site_label_4
_geom_torsion
B4 C1 B2 B3 37.8(9)
B5 C1 B2 B3 105.9(10)
B6 C1 B2 B3 142.8(8)
B3 C1 B2 B11 -102.0(9)
B4 C1 B2 B11 -64.1(13)
B5 C1 B2 B11 3.9(13)
B6 C1 B2 B11 40.8(8)
B3 C1 B2 B6 -142.8(8)
B4 C1 B2 B6 -105.0(11)
B5 C1 B2 B6 -36.9(9)
B3 C1 B2 B7 -39.5(8)
B4 C1 B2 B7 -1.7(12)
B5 C1 B2 B7 66.3(12)
B6 C1 B2 B7 103.3(9)
B4 C1 B3 B2 -141.5(9)
B5 C1 B3 B2 -107.3(11)
B6 C1 B3 B2 -36.8(9)
B2 C1 B3 B4 141.5(9)
B5 C1 B3 B4 34.2(10)
B6 C1 B3 B4 104.7(11)
B2 C1 B3 B7 40.6(8)
B4 C1 B3 B7 -100.9(9)
B5 C1 B3 B7 -66.7(13)
B6 C1 B3 B7 3.9(13)
B2 C1 B3 B8 102.6(9)
B4 C1 B3 B8 -38.9(9)
B5 C1 B3 B8 -4.7(14)
B6 C1 B3 B8 65.8(13)
B11 B2 B3 C1 96.7(10)
B6 B2 B3 C1 33.0(7)
B7 B2 B3 C1 134.3(9)
C1 B2 B3 B4 -33.9(8)
B11 B2 B3 B4 62.8(11)
B6 B2 B3 B4 -0.9(10)
B7 B2 B3 B4 100.4(9)
C1 B2 B3 B7 -134.3(9)
B11 B2 B3 B7 -37.6(8)
B6 B2 B3 B7 -101.3(8)
C1 B2 B3 B8 -96.6(10)
B11 B2 B3 B8 0.1(13)
B6 B2 B3 B8 -63.6(11)
B7 B2 B3 B8 37.7(9)
B3 C1 B4 B5 144.1(9)
B2 C1 B4 B5 106.3(11)
B6 C1 B4 B5 36.1(10)
B3 C1 B4 B9 103.8(10)
B2 C1 B4 B9 66.0(13)
B5 C1 B4 B9 -40.3(9)
B6 C1 B4 B9 -4.2(14)
B3 C1 B4 B8 39.5(9)
B2 C1 B4 B8 1.7(14)
B5 C1 B4 B8 -104.6(10)
B6 C1 B4 B8 -68.5(13)
B2 C1 B4 B3 -37.8(9)
B5 C1 B4 B3 -144.1(9)
B6 C1 B4 B3 -108.0(10)
B2 B3 B4 C1 33.9(8)
B7 B3 B4 C1 98.3(10)
B8 B3 B4 C1 135.1(9)
C1 B3 B4 B5 -32.3(8)
B2 B3 B4 B5 1.6(11)
B7 B3 B4 B5 66.0(12)
B8 B3 B4 B5 102.8(10)
C1 B3 B4 B9 -97.9(11)
B2 B3 B4 B9 -64.0(11)
B7 B3 B4 B9 0.4(14)
B8 B3 B4 B9 37.2(9)
C1 B3 B4 B8 -135.1(9)
B2 B3 B4 B8 -101.2(9)
B7 B3 B4 B8 -36.8(9)
B3 C1 B5 B4 -35.1(10)
B2 C1 B5 B4 -105.7(11)
B6 C1 B5 B4 -142.7(9)
B3 C1 B5 B9 4.4(14)
B2 C1 B5 B9 -66.2(13)
B4 C1 B5 B9 39.5(9)
B6 C1 B5 B9 -103.2(10)
B3 C1 B5 B10 67.6(13)
B2 C1 B5 B10 -3.0(13)
B4 C1 B5 B10 102.7(10)
B6 C1 B5 B10 -40.0(9)
B3 C1 B5 B6 107.6(10)
B2 C1 B5 B6 37.0(9)
B4 C1 B5 B6 142.7(9)
B9 B4 B5 C1 135.2(10)
B8 B4 B5 C1 96.3(11)
B3 B4 B5 C1 31.7(8)
C1 B4 B5 B9 -135.2(10)
B8 B4 B5 B9 -38.9(10)
B3 B4 B5 B9 -103.5(9)
C1 B4 B5 B10 -97.6(10)
B9 B4 B5 B10 37.6(9)
B8 B4 B5 B10 -1.3(15)
B3 B4 B5 B10 -65.9(12)
C1 B4 B5 B6 -33.3(8)
B9 B4 B5 B6 101.9(10)
B8 B4 B5 B6 63.0(13)
B3 B4 B5 B6 -1.6(12)
B3 C1 B6 B2 36.8(10)
B4 C1 B6 B2 107.2(10)
B5 C1 B6 B2 142.5(9)
B3 C1 B6 B5 -105.7(10)
B2 C1 B6 B5 -142.5(9)
B4 C1 B6 B5 -35.3(10)
B3 C1 B6 B11 -3.5(13)
B2 C1 B6 B11 -40.3(8)
B4 C1 B6 B11 67.0(12)
B5 C1 B6 B11 102.2(9)
B3 C1 B6 B10 -66.5(12)
B2 C1 B6 B10 -103.3(9)
B4 C1 B6 B10 3.9(12)
B5 C1 B6 B10 39.2(8)
B3 B2 B6 C1 -32.6(8)
B11 B2 B6 C1 -133.4(9)
B7 B2 B6 C1 -95.7(10)
C1 B2 B6 B5 32.6(8)
B3 B2 B6 B5 0.0(11)
B11 B2 B6 B5 -100.8(9)
B7 B2 B6 B5 -63.1(11)
C1 B2 B6 B11 133.4(9)
B3 B2 B6 B11 100.7(9)
B7 B2 B6 B11 37.7(9)
C1 B2 B6 B10 95.4(10)
B3 B2 B6 B10 62.8(10)
B11 B2 B6 B10 -38.0(9)
B7 B2 B6 B10 -0.3(13)
B4 B5 B6 C1 33.5(8)
B9 B5 B6 C1 97.5(11)
B10 B5 B6 C1 134.7(9)
C1 B5 B6 B2 -32.5(8)
B4 B5 B6 B2 1.0(11)
B9 B5 B6 B2 65.0(12)
B10 B5 B6 B2 102.3(9)
C1 B5 B6 B11 -95.3(10)
B4 B5 B6 B11 -61.8(12)
B9 B5 B6 B11 2.2(13)
B10 B5 B6 B11 39.4(9)
C1 B5 B6 B10 -134.7(9)
B4 B5 B6 B10 -101.2(10)
B9 B5 B6 B10 -37.2(9)
C1 B3 B7 B8 98.2(10)
B2 B3 B7 B8 137.6(10)
B4 B3 B7 B8 36.7(9)
C1 B3 B7 B12 60.7(11)
B2 B3 B7 B12 100.1(10)
B4 B3 B7 B12 -0.9(13)
B8 B3 B7 B12 -37.5(9)
C1 B3 B7 B11 -2.5(11)
B2 B3 B7 B11 37.0(9)
B4 B3 B7 B11 -64.0(12)
B8 B3 B7 B11 -100.7(9)
C1 B3 B7 B2 -39.5(8)
B4 B3 B7 B2 -101.0(11)
B8 B3 B7 B2 -137.6(10)
C1 B2 B7 B8 1.0(11)
B3 B2 B7 B8 -37.8(9)
B11 B2 B7 B8 100.2(9)
B6 B2 B7 B8 62.6(11)
C1 B2 B7 B3 38.8(9)
B11 B2 B7 B3 138.0(10)
B6 B2 B7 B3 100.4(11)
C1 B2 B7 B12 -61.5(11)
B3 B2 B7 B12 -100.2(10)
B11 B2 B7 B12 37.8(8)
B6 B2 B7 B12 0.2(13)
C1 B2 B7 B11 -99.3(9)
B3 B2 B7 B11 -138.0(10)
B6 B2 B7 B11 -37.7(9)
C1 B4 B8 B12 63.7(12)
B5 B4 B8 B12 1.0(14)
B9 B4 B8 B12 -37.8(9)
B3 B4 B8 B12 102.0(10)
C1 B4 B8 B7 -1.0(13)
B5 B4 B8 B7 -63.7(13)
B9 B4 B8 B7 -102.6(9)
B3 B4 B8 B7 37.3(9)
C1 B4 B8 B3 -38.3(9)
B5 B4 B8 B3 -101.1(12)
B9 B4 B8 B3 -139.9(10)
C1 B4 B8 B9 101.6(11)
B5 B4 B8 B9 38.8(10)
B3 B4 B8 B9 139.9(10)
B3 B7 B8 B4 -37.4(10)
B12 B7 B8 B4 100.1(10)
B11 B7 B8 B4 62.6(10)
B2 B7 B8 B4 0.0(12)
B3 B7 B8 B12 -137.4(9)
B11 B7 B8 B12 -37.5(7)
B2 B7 B8 B12 -100.1(9)
B12 B7 B8 B3 137.4(9)
B11 B7 B8 B3 99.9(9)
B2 B7 B8 B3 37.4(9)
B3 B7 B8 B9 -100.1(10)
B12 B7 B8 B9 37.3(7)
B11 B7 B8 B9 -0.2(10)
B2 B7 B8 B9 -62.8(10)
C1 B3 B8 B4 38.6(9)
B2 B3 B8 B4 100.0(11)
B7 B3 B8 B4 138.4(10)
C1 B3 B8 B12 -61.0(11)
B2 B3 B8 B12 0.4(13)
B4 B3 B8 B12 -99.7(10)
B7 B3 B8 B12 38.8(8)
C1 B3 B8 B7 -99.8(10)
B2 B3 B8 B7 -38.4(9)
B4 B3 B8 B7 -138.4(10)
C1 B3 B8 B9 3.1(12)
B2 B3 B8 B9 64.5(12)
B4 B3 B8 B9 -35.5(9)
B7 B3 B8 B9 102.9(9)
C1 B4 B9 B5 39.5(9)
B8 B4 B9 B5 137.8(11)
B3 B4 B9 B5 101.0(12)
C1 B4 B9 B12 -61.3(12)
B5 B4 B9 B12 -100.8(10)
B8 B4 B9 B12 37.0(8)
B3 B4 B9 B12 0.2(13)
C1 B4 B9 B10 2.5(13)
B5 B4 B9 B10 -37.0(9)
B8 B4 B9 B10 100.8(10)
B3 B4 B9 B10 64.0(12)
C1 B4 B9 B8 -98.2(11)
B5 B4 B9 B8 -137.8(11)
B3 B4 B9 B8 -36.8(10)
C1 B5 B9 B4 -39.2(10)
B10 B5 B9 B4 -138.4(11)
B6 B5 B9 B4 -101.2(12)
C1 B5 B9 B12 59.8(12)
B4 B5 B9 B12 99.0(11)
B10 B5 B9 B12 -39.4(8)
B6 B5 B9 B12 -2.2(13)
C1 B5 B9 B10 99.3(11)
B4 B5 B9 B10 138.4(11)
B6 B5 B9 B10 37.2(10)
C1 B5 B9 B8 -2.1(13)
B4 B5 B9 B8 37.1(10)
B10 B5 B9 B8 -101.3(9)
B6 B5 B9 B8 -64.1(12)
B12 B8 B9 B4 137.7(10)
B7 B8 B9 B4 100.0(10)
B3 B8 B9 B4 36.1(9)
B4 B8 B9 B5 -36.7(10)
B12 B8 B9 B5 101.0(10)
B7 B8 B9 B5 63.4(11)
B3 B8 B9 B5 -0.6(12)
B4 B8 B9 B12 -137.7(10)
B7 B8 B9 B12 -37.6(7)
B3 B8 B9 B12 -101.6(10)
B4 B8 B9 B10 -99.8(10)
B12 B8 B9 B10 37.8(7)
B7 B8 B9 B10 0.2(11)
B3 B8 B9 B10 -63.8(10)
C1 B5 B10 B9 -99.9(10)
B4 B5 B10 B9 -37.4(10)
B6 B5 B10 B9 -139.1(10)
C1 B5 B10 B6 39.2(9)
B4 B5 B10 B6 101.7(12)
B9 B5 B10 B6 139.1(10)
C1 B5 B10 B12 -61.4(11)
B4 B5 B10 B12 1.1(13)
B9 B5 B10 B12 38.5(8)
B6 B5 B10 B12 -100.5(9)
C1 B5 B10 B11 0.7(12)
B4 B5 B10 B11 63.2(12)
B9 B5 B10 B11 100.6(10)
B6 B5 B10 B11 -38.4(9)
B4 B9 B10 B5 36.4(9)
B12 B9 B10 B5 136.1(9)
B8 B9 B10 B5 99.0(10)
B4 B9 B10 B6 -0.2(12)
B5 B9 B10 B6 -36.5(9)
B12 B9 B10 B6 99.5(9)
B8 B9 B10 B6 62.5(10)
B4 B9 B10 B12 -99.7(10)
B5 B9 B10 B12 -136.1(9)
B8 B9 B10 B12 -37.0(7)
B4 B9 B10 B11 -62.8(10)
B5 B9 B10 B11 -99.1(9)
B12 B9 B10 B11 36.9(7)
B8 B9 B10 B11 -0.1(10)
C1 B6 B10 B5 -38.4(8)
B2 B6 B10 B5 -98.7(10)
B11 B6 B10 B5 -136.1(10)
C1 B6 B10 B9 -2.1(11)
B2 B6 B10 B9 -62.4(11)
B5 B6 B10 B9 36.3(9)
B11 B6 B10 B9 -99.9(9)
C1 B6 B10 B12 60.6(10)
B2 B6 B10 B12 0.3(12)
B5 B6 B10 B12 99.0(10)
B11 B6 B10 B12 -37.1(8)
C1 B6 B10 B11 97.7(10)
B2 B6 B10 B11 37.4(9)
B5 B6 B10 B11 136.1(10)
C1 B2 B11 B6 -40.2(9)
B3 B2 B11 B6 -100.8(11)
B7 B2 B11 B6 -138.1(10)
C1 B2 B11 B12 60.1(11)
B3 B2 B11 B12 -0.6(12)
B6 B2 B11 B12 100.3(9)
B7 B2 B11 B12 -37.9(8)
C1 B2 B11 B7 98.0(10)
B3 B2 B11 B7 37.3(9)
B6 B2 B11 B7 138.1(10)
C1 B2 B11 B10 -3.1(12)
B3 B2 B11 B10 -63.8(12)
B6 B2 B11 B10 37.1(9)
B7 B2 B11 B10 -101.1(9)
C1 B6 B11 B2 39.2(9)
B5 B6 B11 B2 99.5(11)
B10 B6 B11 B2 138.2(10)
C1 B6 B11 B12 -61.6(10)
B2 B6 B11 B12 -100.8(9)
B5 B6 B11 B12 -1.3(12)
B10 B6 B11 B12 37.4(8)
C1 B6 B11 B7 1.6(11)
B2 B6 B11 B7 -37.6(9)
B5 B6 B11 B7 61.9(11)
B10 B6 B11 B7 100.6(9)
C1 B6 B11 B10 -99.0(10)
B2 B6 B11 B10 -138.2(10)
B5 B6 B11 B10 -38.8(9)
B8 B7 B11 B2 -100.3(9)
B3 B7 B11 B2 -36.9(9)
B12 B7 B11 B2 -137.5(9)
B8 B7 B11 B6 -62.9(10)
B3 B7 B11 B6 0.5(11)
B12 B7 B11 B6 -100.1(9)
B2 B7 B11 B6 37.4(8)
B8 B7 B11 B12 37.2(7)
B3 B7 B11 B12 100.5(9)
B2 B7 B11 B12 137.5(9)
B8 B7 B11 B10 0.1(9)
B3 B7 B11 B10 63.5(10)
B12 B7 B11 B10 -37.0(7)
B2 B7 B11 B10 100.4(9)
B5 B10 B11 B2 1.5(12)
B9 B10 B11 B2 63.7(10)
B6 B10 B11 B2 -37.2(9)
B12 B10 B11 B2 100.7(9)
B5 B10 B11 B6 38.7(9)
B9 B10 B11 B6 100.9(10)
B12 B10 B11 B6 137.9(9)
B5 B10 B11 B12 -99.2(9)
B9 B10 B11 B12 -37.0(7)
B6 B10 B11 B12 -137.9(9)
B5 B10 B11 B7 -62.2(10)
B9 B10 B11 B7 0.0(10)
B6 B10 B11 B7 -100.9(9)
B12 B10 B11 B7 37.0(7)
B4 B8 B12 C2 147.5(10)
B7 B8 B12 C2 -110.6(10)
B3 B8 B12 C2 -148.9(10)
B9 B8 B12 C2 110.3(10)
B4 B8 B12 B9 37.2(9)
B7 B8 B12 B9 139.1(8)
B3 B8 B12 B9 100.8(10)
B4 B8 B12 B7 -101.9(10)
B3 B8 B12 B7 -38.3(8)
B9 B8 B12 B7 -139.1(8)
B4 B8 B12 B11 -64.4(11)
B7 B8 B12 B11 37.5(8)
B3 B8 B12 B11 -0.7(11)
B9 B8 B12 B11 -101.5(8)
B4 B8 B12 B10 -0.3(12)
B7 B8 B12 B10 101.6(8)
B3 B8 B12 B10 63.4(11)
B9 B8 B12 B10 -37.4(8)
B4 B9 B12 C2 -150.2(9)
B5 B9 B12 C2 148.2(10)
B10 B9 B12 C2 109.1(10)
B8 B9 B12 C2 -113.0(10)
B4 B9 B12 B8 -37.2(8)
B5 B9 B12 B8 -98.8(10)
B10 B9 B12 B8 -137.9(9)
B4 B9 B12 B7 -0.8(11)
B5 B9 B12 B7 -62.3(11)
B10 B9 B12 B7 -101.4(9)
B8 B9 B12 B7 36.5(8)
B4 B9 B12 B11 62.9(10)
B5 B9 B12 B11 1.4(11)
B10 B9 B12 B11 -37.8(8)
B8 B9 B12 B11 100.2(8)
B4 B9 B12 B10 100.7(9)
B5 B9 B12 B10 39.1(9)
B8 B9 B12 B10 137.9(9)
B8 B7 B12 C2 112.3(11)
B3 B7 B12 C2 150.2(10)
B11 B7 B12 C2 -109.8(10)
B2 B7 B12 C2 -147.4(10)
B3 B7 B12 B8 38.0(9)
B11 B7 B12 B8 137.9(8)
B2 B7 B12 B8 100.3(10)
B8 B7 B12 B9 -37.0(8)
B3 B7 B12 B9 1.0(12)
B11 B7 B12 B9 100.9(8)
B2 B7 B12 B9 63.4(11)
B8 B7 B12 B11 -137.9(8)
B3 B7 B12 B11 -99.9(9)
B2 B7 B12 B11 -37.6(8)
B8 B7 B12 B10 -100.3(9)
B3 B7 B12 B10 -62.3(12)
B11 B7 B12 B10 37.6(8)
B2 B7 B12 B10 0.1(12)
B2 B11 B12 C2 149.8(8)
B6 B11 B12 C2 -147.1(9)
B7 B11 B12 C2 111.7(9)
B10 B11 B12 C2 -109.8(9)
B2 B11 B12 B8 0.8(11)
B6 B11 B12 B8 64.0(10)
B7 B11 B12 B8 -37.3(8)
B10 B11 B12 B8 101.3(9)
B2 B11 B12 B9 -63.2(10)
B6 B11 B12 B9 0.0(11)
B7 B11 B12 B9 -101.2(8)
B10 B11 B12 B9 37.3(8)
B2 B11 B12 B7 38.1(8)
B6 B11 B12 B7 101.2(9)
B10 B11 B12 B7 138.5(8)
B2 B11 B12 B10 -100.5(9)
B6 B11 B12 B10 -37.3(8)
B7 B11 B12 B10 -138.5(8)
B5 B10 B12 C2 -149.4(10)
B9 B10 B12 C2 -111.0(10)
B6 B10 B12 C2 147.9(9)
B11 B10 B12 C2 110.8(10)
B5 B10 B12 B8 -0.5(11)
B9 B10 B12 B8 37.9(8)
B6 B10 B12 B8 -63.2(11)
B11 B10 B12 B8 -100.3(8)
B5 B10 B12 B9 -38.4(9)
B6 B10 B12 B9 -101.1(10)
B11 B10 B12 B9 -138.2(8)
B5 B10 B12 B7 62.5(11)
B9 B10 B12 B7 100.9(9)
B6 B10 B12 B7 -0.2(11)
B11 B10 B12 B7 -37.3(8)
B5 B10 B12 B11 99.8(9)
B9 B10 B12 B11 138.2(8)
B6 B10 B12 B11 37.1(8)
B8 B12 C2 Au2 51.4(12)
B9 B12 C2 Au2 124.6(8)
B7 B12 C2 Au2 -20.8(13)
B11 B12 C2 Au2 -92.7(9)
B10 B12 C2 Au2 -164.6(7)
C10 P1 C4 C5 -93.9(9)
C16 P1 C4 C5 16.2(10)
Au1 P1 C4 C5 141.6(8)
C10 P1 C4 C9 83.4(9)
C16 P1 C4 C9 -166.5(8)
Au1 P1 C4 C9 -41.1(9)
C9 C4 C5 C6 2.3(18)
P1 C4 C5 C6 179.6(10)
C4 C5 C6 C7 -1(2)
C5 C6 C7 C8 -1(2)
C6 C7 C8 C9 1(2)
C7 C8 C9 C4 1(2)
C5 C4 C9 C8 -2.3(18)
P1 C4 C9 C8 -179.7(10)
C16 P1 C10 C15 111.0(8)
C4 P1 C10 C15 -138.8(7)
Au1 P1 C10 C15 -14.1(8)
C16 P1 C10 C11 -68.2(9)
C4 P1 C10 C11 42.0(9)
Au1 P1 C10 C11 166.7(7)
C15 C10 C11 C12 -1.3(16)
P1 C10 C11 C12 177.9(10)
C10 C11 C12 C13 4(2)
C11 C12 C13 C14 -3(2)
C12 C13 C14 C15 0.5(18)
C11 C10 C15 C14 -1.2(14)
P1 C10 C15 C14 179.5(8)
C13 C14 C15 C10 1.7(16)
C10 P1 C16 C17 -3.5(9)
C4 P1 C16 C17 -114.6(9)
Au1 P1 C16 C17 120.7(8)
C10 P1 C16 C21 -176.4(8)
C4 P1 C16 C21 72.4(9)
Au1 P1 C16 C21 -52.2(9)
C21 C16 C17 C18 -2.1(16)
P1 C16 C17 C18 -174.9(8)
C16 C17 C18 C19 4.8(17)
C17 C18 C19 C20 -5(2)
C18 C19 C20 C21 2(2)
C17 C16 C21 C20 -0.8(18)
P1 C16 C21 C20 172.8(11)
C19 C20 C21 C16 1(2)
C28 P2 C22 C27 132.2(7)
C34 P2 C22 C27 19.3(8)
Au2 P2 C22 C27 -107.9(7)
C28 P2 C22 C23 -52.4(8)
C34 P2 C22 C23 -165.3(7)
Au2 P2 C22 C23 67.5(8)
C27 C22 C23 C24 -1.2(14)
P2 C22 C23 C24 -176.7(8)
C22 C23 C24 C25 0.9(17)
C23 C24 C25 C26 0.5(18)
C24 C25 C26 C27 -1.4(17)
C25 C26 C27 C22 1.0(16)
C23 C22 C27 C26 0.3(14)
P2 C22 C27 C26 175.8(8)
C34 P2 C28 C33 -86.6(8)
C22 P2 C28 C33 160.0(8)
Au2 P2 C28 C33 39.4(8)
C34 P2 C28 C29 89.1(8)
C22 P2 C28 C29 -24.2(8)
Au2 P2 C28 C29 -144.8(7)
C33 C28 C29 C30 -2.4(15)
P2 C28 C29 C30 -177.9(8)
C28 C29 C30 C31 1.9(16)
C29 C30 C31 C32 -1.8(17)
C30 C31 C32 C33 2.0(17)
C29 C28 C33 C32 2.7(16)
P2 C28 C33 C32 178.5(8)
C31 C32 C33 C28 -2.5(17)
C28 P2 C34 C35 -51.2(8)
C22 P2 C34 C35 62.3(8)
Au2 P2 C34 C35 -173.5(6)
C28 P2 C34 C39 127.4(8)
C22 P2 C34 C39 -119.0(8)
Au2 P2 C34 C39 5.2(9)
C39 C34 C35 C36 1.5(14)
P2 C34 C35 C36 -179.8(8)
C34 C35 C36 C37 -0.5(17)
C35 C36 C37 C38 -0.4(18)
C36 C37 C38 C39 0.4(19)
C37 C38 C39 C34 0.6(18)
C35 C34 C39 C38 -1.5(15)
P2 C34 C39 C38 179.8(9)
